data_7236211
loop_
_publ_author_name
'Dam, Binoyargha'
'Saha, Mithu'
'Jamatia, Ramen'
'Pal, Amarta Kumar'

_publ_section_title
;
 Nano-ferrite supported glutathione as a reusable nano-organocatalyst for
 the synthesis of phthalazine-trione and dione derivatives under
 solvent-free conditions
;
_journal_issue 60
_journal_name_full 'RSC Advances'
_journal_page_first 54768
_journal_paper_doi 10.1039/C6RA06376D
_journal_volume 6
_journal_year 2016
_chemical_formula_moiety 'C20 H15 Cl N4 O6'
_chemical_formula_sum 'C20 H15 Cl N4 O6'
_chemical_formula_weight 442.82
_chemical_name_systematic AP-BIN-8
_space_group_crystal_system monoclinic
_space_group_IT_number 14
_space_group_name_Hall '-P 2yn'
_space_group_name_H-M_alt 'P 1 21/n 1'
_symmetry_Int_Tables_number 14
_atom_sites_solution_primary iterative
_audit_creation_date 2015-11-23
_audit_creation_method
;
Olex2 1.2
(compiled 2014.03.20 svn.r2914 for OlexSys, GUI svn.r4816)
;
_audit_update_record
;
2015-11-25 deposited with the CCDC.
2016-05-24 downloaded from the CCDC.
;
_cell_angle_alpha 90
_cell_angle_beta 94.127(8)
_cell_angle_gamma 90
_cell_formula_units_Z 4
_cell_length_a 11.4898(8)
_cell_length_b 8.3928(8)
_cell_length_c 20.0409(17)
_cell_measurement_reflns_used 2511
_cell_measurement_temperature 295.2(8)
_cell_measurement_theta_max 27.1650
_cell_measurement_theta_min 3.5990
_cell_volume 1927.6(3)
_computing_cell_refinement
;
CrysAlisPro, Agilent Technologies,
Version 1.171.36.32 (release 02-08-2013 CrysAlis171 .NET)
(compiled Aug  2 2013,16:46:58)
;
_computing_data_collection
;
CrysAlisPro, Agilent Technologies,
Version 1.171.36.32 (release 02-08-2013 CrysAlis171 .NET)
(compiled Aug  2 2013,16:46:58)
;
_computing_data_reduction
;
CrysAlisPro, Agilent Technologies,
Version 1.171.36.32 (release 02-08-2013 CrysAlis171 .NET)
(compiled Aug  2 2013,16:46:58)
;
_computing_molecular_graphics 'Olex2 (Dolomanov et al., 2009)'
_computing_publication_material 'Olex2 (Dolomanov et al., 2009)'
_computing_structure_refinement 'olex2.refine (Bourhis et al., 2013)'
_computing_structure_solution 'olex2.solve (Bourhis et al., 2013)'
_diffrn_ambient_temperature 295.2(8)
_diffrn_detector_area_resol_mean 8.0640
_diffrn_measured_fraction_theta_full 0.8702
_diffrn_measured_fraction_theta_max 0.8695
_diffrn_measurement_details
;
#__ type_ start__ end____ width___ exp.time_
  1 omega    1.00   31.00   1.0000   17.0500
omega____ theta____ kappa____ phi______ frames
    -      -20.2184   -6.0000   -5.0000 30

#__ type_ start__ end____ width___ exp.time_
  2 omega  -95.00  -69.00   1.0000   17.0500
omega____ theta____ kappa____ phi______ frames
    -      -20.2184   -6.0000   -5.0000 26

#__ type_ start__ end____ width___ exp.time_
  3 omega   -4.00   89.00   1.0000   17.0500
omega____ theta____ kappa____ phi______ frames
    -       22.4059   77.0000  -30.0000 93

#__ type_ start__ end____ width___ exp.time_
  4 omega   47.00   93.00   1.0000   17.0500
omega____ theta____ kappa____ phi______ frames
    -       22.4059   57.0000   90.0000 46

#__ type_ start__ end____ width___ exp.time_
  5 omega  -41.00   55.00   1.0000   17.0500
omega____ theta____ kappa____ phi______ frames
    -       22.4059  -77.0000   30.0000 96
;
_diffrn_measurement_device_type 'Xcalibur, Eos, Gemini'
_diffrn_measurement_method '\w scans'
_diffrn_orient_matrix_UB_11 -0.0422586000
_diffrn_orient_matrix_UB_12 -0.0004077000
_diffrn_orient_matrix_UB_13 0.0241153000
_diffrn_orient_matrix_UB_21 0.0450726000
_diffrn_orient_matrix_UB_22 -0.0063680000
_diffrn_orient_matrix_UB_23 0.0259598000
_diffrn_orient_matrix_UB_31 0.0031678000
_diffrn_orient_matrix_UB_32 0.0842908000
_diffrn_orient_matrix_UB_33 0.0020585000
_diffrn_radiation_monochromator graphite
_diffrn_radiation_type 'Mo K\a'
_diffrn_radiation_wavelength 0.71073
_diffrn_reflns_av_R_equivalents 0.0256
_diffrn_reflns_av_unetI/netI 0.0382
_diffrn_reflns_limit_h_max 15
_diffrn_reflns_limit_h_min -14
_diffrn_reflns_limit_k_max 11
_diffrn_reflns_limit_k_min -11
_diffrn_reflns_limit_l_max 26
_diffrn_reflns_limit_l_min -26
_diffrn_reflns_number 9774
_diffrn_reflns_theta_full 28.8276
_diffrn_reflns_theta_max 28.83
_diffrn_reflns_theta_min 3.14
_diffrn_source 'Enhance (Mo) X-ray Source'
_exptl_absorpt_coefficient_mu 0.247
_exptl_absorpt_correction_T_max 1.00000
_exptl_absorpt_correction_T_min 0.87184
_exptl_absorpt_correction_type multi-scan
_exptl_absorpt_process_details
;
CrysAlisPro, Agilent Technologies,
Version 1.171.36.32 (release 02-08-2013 CrysAlis171 .NET)
(compiled Aug  2 2013,16:46:58)
Empirical absorption correction using spherical harmonics,
 implemented in SCALE3 ABSPACK scaling algorithm.
;
_exptl_crystal_density_diffrn 1.5258
_exptl_crystal_F_000 913.0896
_exptl_crystal_size_max 0.25
_exptl_crystal_size_mid 0.19
_exptl_crystal_size_min 0.19
_refine_diff_density_max 0.4352
_refine_diff_density_min -0.3948
_refine_diff_density_rms 0.0803
_refine_ls_d_res_high 0.7370
_refine_ls_d_res_low 6.4977
_refine_ls_goodness_of_fit_ref 1.1130
_refine_ls_hydrogen_treatment constr
_refine_ls_matrix_type full
_refine_ls_number_constraints 26
_refine_ls_number_parameters 280
_refine_ls_number_reflns 4397
_refine_ls_number_restraints 0
_refine_ls_restrained_S_all 1.1130
_refine_ls_R_factor_all 0.0892
_refine_ls_R_factor_gt 0.0586
_refine_ls_shift/su_max 0.0031
_refine_ls_shift/su_mean 0.0005
_refine_ls_structure_factor_coef Fsqd
_refine_ls_weighting_details 'w=1/[\s^2^(Fo^2^)+(0.1P)^2^] where P=(Fo^2^+2Fc^2^)/3'
_refine_ls_weighting_scheme calc
_refine_ls_wR_factor_gt 0.1642
_refine_ls_wR_factor_ref 0.1889
_reflns_Friedel_coverage 0.0
_reflns_limit_h_max 12
_reflns_limit_h_min -15
_reflns_limit_k_max 11
_reflns_limit_k_min 0
_reflns_limit_l_max 26
_reflns_limit_l_min -11
_reflns_number_gt 3038
_reflns_number_total 4397
_reflns_threshold_expression I>=2u(I)
_cod_data_source_file c6ra06376d2.cif
_cod_data_source_block AP-BIN-8
_cod_database_code 7236211
_chemical_oxdiff_formula C20H15ClN4O6
_reflns_odcompleteness_completeness 99.69
_reflns_odcompleteness_iscentric 1
_reflns_odcompleteness_theta 26.32
_olex2_refinement_description
;
1. Fixed Uiso
 At 1.2 times of:
  All C(H) groups, All C(H,H) groups, All N(H,H) groups
 At 1.5 times of:
  All C(H,H,H) groups
2.a Ternary CH refined with riding coordinates:
 C13(H13)
2.b Secondary CH2 refined with riding coordinates:
 C28(H28a,H28b)
2.c Aromatic/amide H refined with riding coordinates:
 C1d(H1d), C1g(H1g), C10(H10), C29(H29), C1h(H1h), C1j(H1j), C1f(H1f)
2.d X=CH2 refined with riding coordinates:
 N4(H4a,H4b)
2.e Idealised Me refined as rotating group:
 C27(H27a,H27b,H27c)
;

loop_
_space_group_symop_id
_space_group_symop_operation_xyz
1 x,y,z
2 -x+1/2,y+1/2,-z+1/2
3 -x,-y,-z
4 x-1/2,-y-1/2,z-1/2

loop_
_atom_site_label
_atom_site_type_symbol
_atom_site_fract_x
_atom_site_fract_y
_atom_site_fract_z
_atom_site_U_iso_or_equiv
_atom_site_adp_type
_atom_site_occupancy
_atom_site_refinement_flags_posn
Cl1 Cl 0.12283(6) 0.62553(10) 0.36923(4) 0.0712(3) Uani 1.000000 .
O5 O -0.19238(15) 0.8680(2) 0.60241(9) 0.0507(5) Uani 1.000000 .
N2 N -0.34878(16) 0.8126(2) 0.53389(9) 0.0385(5) Uani 1.000000 .
O1 O -0.35815(17) 1.0425(2) 0.34403(9) 0.0559(5) Uani 1.000000 .
N3 N -0.46139(16) 0.7471(2) 0.52135(9) 0.0382(5) Uani 1.000000 .
C5 C -0.3350(2) 0.6904(3) 0.64223(11) 0.0376(5) Uani 1.000000 .
N4 N -0.61268(18) 0.7589(3) 0.43523(12) 0.0557(6) Uani 1.000000 .
O6 O -0.60747(17) 0.5879(3) 0.54932(12) 0.0697(6) Uani 1.000000 .
N1 N -0.0864(2) 0.4295(3) 0.41307(12) 0.0512(6) Uani 1.000000 .
C9 C -0.2851(2) 0.7976(3) 0.59314(11) 0.0372(5) Uani 1.000000 .
C10 C -0.19187(19) 0.6665(3) 0.44264(11) 0.0354(5) Uani 1.000000 .
C11 C -0.5109(2) 0.6469(3) 0.56475(14) 0.0462(6) Uani 1.000000 .
O3 O -0.1190(2) 0.3520(3) 0.46020(13) 0.0844(8) Uani 1.000000 .
C13 C -0.3131(2) 0.9010(3) 0.47478(11) 0.0352(5) Uani 1.000000 .
C14 C -0.20388(19) 0.8305(3) 0.44836(10) 0.0320(5) Uani 1.000000 .
O2 O -0.53840(18) 0.9387(3) 0.32984(10) 0.0706(6) Uani 1.000000 .
C16 C -0.4433(2) 0.6183(3) 0.62794(12) 0.0409(6) Uani 1.000000 .
C17 C -0.09332(19) 0.6038(3) 0.41763(11) 0.0360(5) Uani 1.000000 .
C18 C -0.4231(2) 0.8866(3) 0.42896(12) 0.0407(6) Uani 1.000000 .
C19 C -0.4468(2) 0.9566(3) 0.36357(13) 0.0485(6) Uani 1.000000 .
C25 C -0.0038(2) 0.7011(3) 0.39860(12) 0.0422(6) Uani 1.000000 .
C1b C -0.5040(2) 0.7980(3) 0.45752(12) 0.0398(6) Uani 1.000000 .
O4 O -0.0513(3) 0.3689(3) 0.36335(14) 0.0907(8) Uani 1.000000 .
C1d C -0.0149(2) 0.8639(3) 0.40544(13) 0.0475(6) Uani 1.000000 .
C29 C -0.2718(2) 0.6582(3) 0.70253(13) 0.0504(7) Uani 1.000000 .
C1f C -0.4875(3) 0.5151(3) 0.67499(15) 0.0565(7) Uani 1.000000 .
C1g C -0.1145(2) 0.9276(3) 0.43010(12) 0.0426(6) Uani 1.000000 .
C1h C -0.3170(3) 0.5571(3) 0.74831(14) 0.0565(7) Uani 1.000000 .
C28 C -0.3730(3) 1.1078(4) 0.27695(15) 0.0696(9) Uani 1.000000 .
C1j C -0.4241(3) 0.4864(3) 0.73452(15) 0.0592(8) Uani 1.000000 .
C27 C -0.2653(4) 1.1848(7) 0.2613(2) 0.1199(19) Uani 1.000000 .
H1d H 0.0446(2) 0.9310(3) 0.39349(13) 0.0570(8) Uiso 1.000000 R
H1g H -0.1212(2) 1.0375(3) 0.43442(12) 0.0511(7) Uiso 1.000000 R
H10 H -0.25036(19) 0.5991(3) 0.45570(11) 0.0425(6) Uiso 1.000000 R
H29 H -0.1990(2) 0.7048(3) 0.71195(13) 0.0605(8) Uiso 1.000000 R
H1h H -0.2749(3) 0.5366(3) 0.78878(14) 0.0678(9) Uiso 1.000000 R
H1j H -0.4538(3) 0.4186(3) 0.76580(15) 0.0711(9) Uiso 1.000000 R
H1f H -0.5595(3) 0.4661(3) 0.66590(15) 0.0678(9) Uiso 1.000000 R
H4a H -0.65547(18) 0.7033(3) 0.45994(12) 0.0668(7) Uiso 1.000000 R
H4b H -0.63983(18) 0.7893(3) 0.39619(12) 0.0668(7) Uiso 1.000000 R
H13 H -0.2994(2) 1.0131(3) 0.48661(11) 0.0422(6) Uiso 1.000000 R
H28a H -0.3921(3) 1.0232(4) 0.24504(15) 0.0835(11) Uiso 1.000000 R
H28b H -0.4363(3) 1.1844(4) 0.27421(15) 0.0835(11) Uiso 1.000000 R
H27a H -0.2743(12) 1.228(4) 0.2170(8) 0.180(3) Uiso 1.000000 GR
H27b H -0.2474(18) 1.269(3) 0.2928(12) 0.180(3) Uiso 1.000000 GR
H27c H -0.2031(8) 1.1083(11) 0.2639(19) 0.180(3) Uiso 1.000000 GR

loop_
_atom_site_aniso_label
_atom_site_aniso_U_11
_atom_site_aniso_U_22
_atom_site_aniso_U_33
_atom_site_aniso_U_12
_atom_site_aniso_U_13
_atom_site_aniso_U_23
Cl1 0.0378(4) 0.0895(6) 0.0884(6) 0.0013(4) 0.0197(4) -0.0201(4)
O5 0.0413(10) 0.0612(12) 0.0489(10) -0.0233(8) -0.0016(8) -0.0012(8)
N2 0.0291(10) 0.0467(12) 0.0403(10) -0.0105(8) 0.0062(8) -0.0041(9)
O1 0.0553(12) 0.0618(12) 0.0502(11) 0.0040(10) 0.0012(9) 0.0098(9)
N3 0.0261(10) 0.0407(12) 0.0481(11) -0.0081(8) 0.0045(8) -0.0075(9)
C5 0.0395(13) 0.0318(12) 0.0429(12) -0.0012(10) 0.0129(10) -0.0076(10)
N4 0.0335(12) 0.0667(16) 0.0655(14) -0.0010(10) -0.0051(10) -0.0092(12)
O6 0.0433(11) 0.0737(14) 0.0915(16) -0.0294(10) -0.0005(10) 0.0089(12)
N1 0.0476(13) 0.0421(13) 0.0631(14) 0.0041(10) -0.0020(11) -0.0061(11)
C9 0.0343(12) 0.0374(13) 0.0403(12) -0.0046(10) 0.0064(10) -0.0087(10)
C10 0.0302(11) 0.0351(13) 0.0406(12) -0.0085(9) 0.0006(9) 0.0006(10)
C11 0.0365(13) 0.0390(14) 0.0643(16) -0.0081(10) 0.0105(12) -0.0097(12)
O3 0.112(2) 0.0468(13) 0.0948(18) 0.0064(12) 0.0111(16) 0.0165(12)
C13 0.0346(11) 0.0312(12) 0.0401(12) -0.0017(9) 0.0049(9) -0.0023(10)
C14 0.0299(11) 0.0335(12) 0.0324(11) -0.0052(9) 0.0010(9) -0.0002(9)
O2 0.0522(13) 0.0918(16) 0.0652(13) 0.0065(11) -0.0138(11) 0.0124(12)
C16 0.0396(12) 0.0340(13) 0.0508(14) -0.0027(10) 0.0157(11) -0.0042(10)
C17 0.0316(11) 0.0354(13) 0.0403(12) -0.0016(9) -0.0026(9) -0.0030(10)
C18 0.0349(12) 0.0422(14) 0.0450(13) 0.0043(10) 0.0036(10) -0.0065(11)
C19 0.0476(15) 0.0485(16) 0.0489(14) 0.0139(12) 0.0005(12) 0.0008(12)
C25 0.0299(11) 0.0520(16) 0.0451(13) -0.0036(10) 0.0048(10) -0.0068(11)
C1b 0.0331(12) 0.0393(14) 0.0463(13) 0.0068(10) -0.0017(10) -0.0112(11)
O4 0.114(2) 0.0651(15) 0.0956(18) 0.0047(14) 0.0228(16) -0.0303(13)
C1d 0.0353(13) 0.0508(16) 0.0575(16) -0.0179(11) 0.0109(11) -0.0003(12)
C29 0.0548(17) 0.0491(16) 0.0474(14) -0.0008(13) 0.0050(12) -0.0069(12)
C1f 0.0527(16) 0.0486(16) 0.0708(19) -0.0073(13) 0.0227(14) 0.0034(14)
C1g 0.0442(14) 0.0330(13) 0.0512(14) -0.0110(10) 0.0086(11) -0.0014(11)
C1h 0.069(2) 0.0520(17) 0.0488(15) 0.0027(14) 0.0095(14) 0.0057(13)
C28 0.087(2) 0.072(2) 0.0500(17) 0.0165(18) 0.0062(16) 0.0135(15)
C1j 0.072(2) 0.0490(17) 0.0601(17) 0.0035(14) 0.0264(15) 0.0109(13)
C27 0.111(4) 0.165(5) 0.082(3) -0.059(3) -0.004(2) 0.046(3)

loop_
_atom_type_symbol
_atom_type_scat_dispersion_real
_atom_type_scat_dispersion_imag
_atom_type_scat_Cromer_Mann_a1
_atom_type_scat_Cromer_Mann_a2
_atom_type_scat_Cromer_Mann_a3
_atom_type_scat_Cromer_Mann_a4
_atom_type_scat_Cromer_Mann_b1
_atom_type_scat_Cromer_Mann_b2
_atom_type_scat_Cromer_Mann_b3
_atom_type_scat_Cromer_Mann_b4
_atom_type_scat_Cromer_Mann_c
_atom_type_scat_source
_atom_type_scat_dispersion_source
H 0.00000 0.00000 0.49300 0.32291 0.14019 0.04081 10.51090 26.12570 3.14236 57.79970 0.0030380000826 'International Tables Volume C Table 6.1.1.4 (pp. 500-502)' 'Henke, Gullikson and Davis, At. Data and Nucl. Data Tables, 1993, 54, 2'
C 0.00347 0.00161 2.31000 1.02000 1.58860 0.86500 20.84390 10.20750 0.56870 51.65120 0.215599998832 'International Tables Volume C Table 6.1.1.4 (pp. 500-502)' 'Henke, Gullikson and Davis, At. Data and Nucl. Data Tables, 1993, 54, 2'
Cl 0.14873 0.16029 11.46040 7.19640 6.25560 1.64550 0.01040 1.16620 18.51940 47.77840 -9.55739974976 'International Tables Volume C Table 6.1.1.4 (pp. 500-502)' 'Henke, Gullikson and Davis, At. Data and Nucl. Data Tables, 1993, 54, 2'
O 0.01158 0.00611 3.04850 2.28680 1.54630 0.86700 13.27710 5.70110 0.32390 32.90890 0.250800013542 'International Tables Volume C Table 6.1.1.4 (pp. 500-502)' 'Henke, Gullikson and Davis, At. Data and Nucl. Data Tables, 1993, 54, 2'
N 0.00653 0.00323 12.21260 3.13220 2.01250 1.16630 0.00570 9.89330 28.99750 0.58260 -11.5290002823 'International Tables Volume C Table 6.1.1.4 (pp. 500-502)' 'Henke, Gullikson and Davis, At. Data and Nucl. Data Tables, 1993, 54, 2'

loop_
_geom_angle_atom_site_label_1
_geom_angle_atom_site_label_2
_geom_angle_atom_site_label_3
_geom_angle
C9 N2 N3 123.40(19)
C13 N2 N3 110.82(17)
C13 N2 C9 125.76(18)
C28 O1 C19 115.9(2)
C11 N3 N2 123.06(19)
C1b N3 N2 107.41(18)
C1b N3 C11 129.4(2)
C16 C5 C9 120.7(2)
C29 C5 C9 119.5(2)
C29 C5 C16 119.8(2)
C17 N1 O3 117.3(2)
O4 N1 O3 123.2(3)
O4 N1 C17 119.4(3)
N2 C9 O5 119.9(2)
C5 C9 O5 124.7(2)
C5 C9 N2 115.4(2)
C17 C10 C14 119.9(2)
O6 C11 N3 119.8(3)
C16 C11 N3 115.8(2)
C16 C11 O6 124.4(3)
C14 C13 N2 111.53(18)
C18 C13 N2 100.27(18)
C18 C13 C14 115.65(19)
C13 C14 C10 120.35(19)
C1g C14 C10 118.9(2)
C1g C14 C13 120.8(2)
C11 C16 C5 121.3(2)
C1f C16 C5 119.4(2)
C1f C16 C11 119.3(2)
C10 C17 N1 117.0(2)
C25 C17 N1 121.6(2)
C25 C17 C10 121.4(2)
C19 C18 C13 127.8(2)
C1b C18 C13 110.9(2)
C1b C18 C19 121.3(2)
O2 C19 O1 123.6(3)
C18 C19 O1 112.9(2)
C18 C19 O2 123.5(3)
C17 C25 Cl1 122.4(2)
C1d C25 Cl1 118.87(19)
C1d C25 C17 118.7(2)
N4 C1b N3 119.1(2)
C18 C1b N3 110.4(2)
C18 C1b N4 130.5(2)
C1g C1d C25 120.1(2)
C1h C29 C5 119.9(3)
C1j C1f C16 119.8(3)
C1d C1g C14 121.0(2)
C1j C1h C29 120.4(3)
C27 C28 O1 108.9(3)
C1h C1j C1f 120.6(3)

loop_
_geom_bond_atom_site_label_1
_geom_bond_atom_site_label_2
_geom_bond_distance
Cl1 C25 1.729(2)
O5 C9 1.220(3)
N2 N3 1.411(2)
N2 C9 1.355(3)
N2 C13 1.481(3)
O1 C19 1.330(3)
O1 C28 1.450(3)
N3 C11 1.364(3)
N3 C1b 1.403(3)
C5 C9 1.479(3)
C5 C16 1.394(3)
C5 C29 1.391(4)
N4 C1b 1.337(3)
O6 C11 1.234(3)
N1 O3 1.227(3)
N1 C17 1.469(3)
N1 O4 1.213(3)
C10 C14 1.389(3)
C10 C17 1.375(3)
C11 C16 1.457(4)
C13 C14 1.517(3)
C13 C18 1.513(3)
C14 C1g 1.381(3)
O2 C19 1.218(3)
C16 C1f 1.402(3)
C17 C25 1.388(3)
C18 C19 1.444(4)
C18 C1b 1.349(3)
C25 C1d 1.380(3)
C1d C1g 1.386(4)
C29 C1h 1.379(4)
C1f C1j 1.373(4)
C1h C1j 1.376(4)
C28 C27 1.449(5)
